data_7215490
loop_
_publ_author_name
'Dai, Lu-Lu'
'Zhu, Yan-Yu'
'Jiao, Cheng-Qi'
'Sun, Zhen-Gang'
'Shi, Shao-Ping'
'Zhou, Wei'
'Li, Wen-Zhu'
'Sun, Tong'
'Luo, Hui'
'Ma, Ming-Xue'

_publ_section_title
;
 Syntheses, structures, luminescence and molecular recognition properties
 of four new cadmium carboxyphosphonates with 2D layered and 3D
 supramolecular structures
;
_journal_issue 23
_journal_name_full CrystEngComm
_journal_page_first 5050
_journal_paper_doi 10.1039/c4ce00040d
_journal_volume 16
_journal_year 2014
_chemical_formula_sum 'C50 H44 Cd3 N6 O16 P2'
_chemical_formula_weight 1384.05
_chemical_name_systematic
; 
 ? 
;
_space_group_IT_number 2
_symmetry_cell_setting triclinic
_symmetry_space_group_name_Hall '-P 1'
_symmetry_space_group_name_H-M 'P -1'
_atom_sites_solution_hydrogens geom
_atom_sites_solution_primary direct
_atom_sites_solution_secondary difmap
_audit_creation_method SHELXL-97
_cell_angle_alpha 103.264(2)
_cell_angle_beta 92.471(2)
_cell_angle_gamma 110.8650(10)
_cell_formula_units_Z 2
_cell_length_a 13.9812(14)
_cell_length_b 14.7218(14)
_cell_length_c 15.0185(14)
_cell_measurement_reflns_used 5088
_cell_measurement_temperature 296(2)
_cell_measurement_theta_max 26.37
_cell_measurement_theta_min 2.81
_cell_volume 2784.9(5)
_computing_cell_refinement 'Bruker SMART'
_computing_data_collection 'Bruker SMART'
_computing_data_reduction 'Bruker SHELXTL'
_computing_molecular_graphics 'Bruker SHELXTL'
_computing_publication_material 'Bruker SHELXTL'
_computing_structure_refinement 'SHELXL-97 (Sheldrick, 1997)'
_computing_structure_solution 'SHELXS-97 (Sheldrick, 1990)'
_diffrn_ambient_temperature 296(2)
_diffrn_measured_fraction_theta_full 0.981
_diffrn_measured_fraction_theta_max 0.981
_diffrn_measurement_device_type 'Smart Apex II CCD'
_diffrn_measurement_method 'omega scans'
_diffrn_radiation_monochromator graphite
_diffrn_radiation_source 'fine-focus sealed tube'
_diffrn_radiation_type MoK\a
_diffrn_radiation_wavelength 0.71073
_diffrn_reflns_av_R_equivalents 0.0301
_diffrn_reflns_av_unetI/netI 0.0680
_diffrn_reflns_limit_h_max 17
_diffrn_reflns_limit_h_min -17
_diffrn_reflns_limit_k_max 18
_diffrn_reflns_limit_k_min -18
_diffrn_reflns_limit_l_max 15
_diffrn_reflns_limit_l_min -18
_diffrn_reflns_number 15704
_diffrn_reflns_theta_full 26.50
_diffrn_reflns_theta_max 26.50
_diffrn_reflns_theta_min 1.41
_diffrn_standards_decay_% 0
_diffrn_standards_interval_count 0
_diffrn_standards_interval_time 0
_diffrn_standards_number 0
_exptl_absorpt_coefficient_mu 1.264
_exptl_absorpt_correction_T_max 0.9430
_exptl_absorpt_correction_T_min 0.6805
_exptl_absorpt_correction_type empirical
_exptl_absorpt_process_details sadabs
_exptl_crystal_colour colorless
_exptl_crystal_density_diffrn 1.651
_exptl_crystal_density_method 'not measured'
_exptl_crystal_description block
_exptl_crystal_F_000 1376
_exptl_crystal_size_max 0.33
_exptl_crystal_size_mid 0.06
_exptl_crystal_size_min 0.05
_refine_diff_density_max 1.533
_refine_diff_density_min -0.998
_refine_diff_density_rms 0.209
_refine_ls_extinction_method none
_refine_ls_goodness_of_fit_ref 1.038
_refine_ls_hydrogen_treatment constr
_refine_ls_matrix_type full
_refine_ls_number_parameters 694
_refine_ls_number_reflns 11326
_refine_ls_number_restraints 102
_refine_ls_restrained_S_all 1.057
_refine_ls_R_factor_all 0.0827
_refine_ls_R_factor_gt 0.0512
_refine_ls_shift/su_max 0.001
_refine_ls_shift/su_mean 0.000
_refine_ls_structure_factor_coef Fsqd
_refine_ls_weighting_details 'calc w=1/[\s^2^(Fo^2^)+(0.0993P)^2^+0.0000P] where P=(Fo^2^+2Fc^2^)/3'
_refine_ls_weighting_scheme calc
_refine_ls_wR_factor_gt 0.1532
_refine_ls_wR_factor_ref 0.1738
_reflns_number_gt 7761
_reflns_number_total 11326
_reflns_threshold_expression >2sigma(I)
_cod_data_source_file c4ce00040d2.cif
_cod_data_source_block szg202
_cod_depositor_comments
;
The following automatic conversions were performed:

'_symmetry_cell_setting' value 'Triclinic' changed to 'triclinic'
according to
/usr/data/users/saulius/crontab/automatic-downloads/rss-feeds/RSC/lib/dictionaries/cif_core.dic
dictionary named 'cif_core.dic' version 2.4.2 from 2011-04-26.

Automatic conversion script
Id: cif_fix_values 2281 2013-09-26 08:29:07Z andrius 

 Adding full bibliography for 7215488--7215491.cif.
;
_cod_original_sg_symbol_H-M 'P-1   '
_cod_database_code 7215490

loop_
_symmetry_equiv_pos_as_xyz
'x, y, z'
'-x, -y, -z'

loop_
_atom_site_label
_atom_site_type_symbol
_atom_site_fract_x
_atom_site_fract_y
_atom_site_fract_z
_atom_site_U_iso_or_equiv
_atom_site_adp_type
_atom_site_occupancy
_atom_site_symmetry_multiplicity
_atom_site_calc_flag
_atom_site_refinement_flags
Cd1 Cd 0.82097(4) 0.49863(4) 0.05465(3) 0.03721(15) Uani 1 1 d .
Cd2 Cd 0.58029(4) 0.24942(4) 0.30947(3) 0.03978(15) Uani 1 1 d .
Cd3 Cd 1.04223(4) 0.67965(4) -0.03661(3) 0.03823(15) Uani 1 1 d .
P1 P 0.91314(13) 0.42934(13) -0.11855(11) 0.0336(4) Uani 1 1 d .
P2 P 0.75099(14) 0.30018(13) 0.14365(11) 0.0363(4) Uani 1 1 d .
O1 O 0.9086(4) 0.5341(3) -0.0840(3) 0.0437(11) Uani 1 1 d .
O2 O 0.8585(4) 0.3666(3) -0.0535(3) 0.0428(11) Uani 1 1 d .
O3 O 1.0196(4) 0.4295(4) -0.1288(3) 0.0510(13) Uani 1 1 d .
O4 O 0.7275(4) 0.3857(3) 0.1191(3) 0.0460(12) Uani 1 1 d .
O5 O 0.7157(4) 0.2801(4) 0.2340(3) 0.0487(12) Uani 1 1 d .
O7 O 0.5386(4) -0.1659(4) -0.1596(3) 0.0506(13) Uani 1 1 d .
O8 O 0.4926(4) -0.0789(4) -0.2439(3) 0.0514(13) Uani 1 1 d .
O9 O 0.6956(6) 0.2917(6) -0.5643(4) 0.088(2) Uani 1 1 d .
O10 O 0.5769(7) 0.1784(7) -0.5180(5) 0.125(3) Uani 1 1 d .
O1W O 0.3719(9) 0.0206(8) 0.7139(7) 0.156(4) Uani 1 1 d .
H1WA H 0.3699 -0.0393 0.7032 0.234 Uiso 1 1 d R
H1WB H 0.4116 0.0561 0.7639 0.234 Uiso 1 1 d R
O2W O 0.8845(10) 0.4061(10) 0.3800(8) 0.184(5) Uani 1 1 d U
H2WA H 0.9155 0.3658 0.3795 0.276 Uiso 1 1 d R
H2WB H 0.9068 0.4407 0.3418 0.276 Uiso 1 1 d R
O3W O 0.0556(11) 0.3872(16) 0.4876(13) 0.287(10) Uani 1 1 d .
H3WA H 0.0079 0.3342 0.4930 0.431 Uiso 1 1 d R
H3WB H 0.0741 0.4312 0.5393 0.431 Uiso 1 1 d R
O4W O 0.8049(14) 0.1365(14) 0.3079(12) 0.282(9) Uani 1 1 d U
H4WA H 0.7785 0.0728 0.2978 0.423 Uiso 1 1 d R
H4WB H 0.8398 0.1520 0.2649 0.423 Uiso 1 1 d R
N1 N 0.6835(5) 0.5215(6) -0.0249(5) 0.0621(19) Uani 1 1 d .
N2 N 0.8062(5) 0.6503(5) 0.1339(5) 0.0592(18) Uani 1 1 d .
N3 N 0.4296(5) 0.2615(6) 0.3680(4) 0.0595(18) Uani 1 1 d .
N4 N 0.5885(6) 0.4165(5) 0.3343(4) 0.0609(19) Uani 1 1 d .
N5 N 1.0666(5) 0.8232(5) 0.0784(4) 0.0475(15) Uani 1 1 d .
N6 N 0.9163(5) 0.7424(5) -0.0710(4) 0.0473(15) Uani 1 1 d .
C1 C 0.8379(5) 0.3721(5) -0.2327(4) 0.0356(14) Uani 1 1 d .
C2 C 0.6838(5) 0.1869(5) 0.0507(4) 0.0344(14) Uani 1 1 d .
C3 C 0.7455(6) 0.2929(6) -0.2494(5) 0.0514(19) Uani 1 1 d .
H3B H 0.7189 0.2660 -0.1991 0.062 Uiso 1 1 d R
C4 C 0.6439(5) 0.1913(5) -0.0350(4) 0.0394(15) Uani 1 1 d .
H4A H 0.6482 0.2551 -0.0440 0.047 Uiso 1 1 d R
C5 C 0.6726(5) 0.0928(5) 0.0638(4) 0.0401(15) Uani 1 1 d .
H5A H 0.6970 0.0883 0.1228 0.048 Uiso 1 1 d R
C6 C 0.5981(5) 0.1044(5) -0.1061(4) 0.0405(15) Uani 1 1 d .
H6B H 0.5720 0.1087 -0.1646 0.049 Uiso 1 1 d R
C7 C 0.6260(5) 0.0055(5) -0.0086(5) 0.0415(16) Uani 1 1 d .
H7A H 0.6196 -0.0587 0.0006 0.050 Uiso 1 1 d R
C8 C 0.5887(5) 0.0103(5) -0.0940(4) 0.0384(15) Uani 1 1 d .
C9 C 0.5377(5) -0.0848(5) -0.1703(5) 0.0406(16) Uani 1 1 d .
C10 C 0.8748(7) 0.4110(7) -0.3042(5) 0.064(2) Uani 1 1 d .
H10A H 0.9387 0.4680 -0.2935 0.076 Uiso 1 1 d R
C11 C 0.6884(6) 0.2508(6) -0.3372(5) 0.056(2) Uani 1 1 d .
H11A H 0.6238 0.1945 -0.3474 0.067 Uiso 1 1 d R
C12 C 0.7247(6) 0.2883(6) -0.4090(5) 0.0504(19) Uani 1 1 d .
C13 C 0.6624(9) 0.2495(9) -0.5050(6) 0.075(3) Uani 1 1 d .
C14 C 0.8165(8) 0.3674(8) -0.3935(5) 0.072(3) Uani 1 1 d .
H14A H 0.8422 0.3933 -0.4445 0.086 Uiso 1 1 d R
C15 C 1.1403(7) 0.8637(6) 0.1517(6) 0.065(2) Uani 1 1 d .
H15A H 1.1891 0.8324 0.1569 0.078 Uiso 1 1 d R
C16 C 1.1491(8) 0.9474(8) 0.2195(7) 0.087(3) Uani 1 1 d .
H16A H 1.2005 0.9721 0.2729 0.104 Uiso 1 1 d R
C17 C 1.0831(9) 0.9952(7) 0.2118(7) 0.086(3) Uani 1 1 d .
H17A H 1.0892 1.0547 0.2581 0.103 Uiso 1 1 d R
C18 C 1.0046(7) 0.9583(6) 0.1361(6) 0.059(2) Uani 1 1 d .
C19 C 0.9996(6) 0.8707(5) 0.0694(5) 0.0464(17) Uani 1 1 d .
C20 C 0.9342(8) 1.0037(7) 0.1233(7) 0.072(3) Uani 1 1 d .
H20A H 0.9394 1.0640 0.1681 0.086 Uiso 1 1 d R
C21 C 0.8603(8) 0.9648(7) 0.0503(8) 0.075(3) Uani 1 1 d .
H21A H 0.8132 0.9977 0.0438 0.090 Uiso 1 1 d R
C22 C 0.8490(6) 0.8743(6) -0.0183(6) 0.0537(19) Uani 1 1 d .
C23 C 0.7746(8) 0.8306(8) -0.0922(7) 0.071(3) Uani 1 1 d .
H23A H 0.7248 0.8599 -0.1012 0.085 Uiso 1 1 d R
C24 C 0.7671(7) 0.7431(9) -0.1560(7) 0.082(3) Uani 1 1 d .
H24A H 0.7148 0.7120 -0.2090 0.099 Uiso 1 1 d R
C25 C 0.8426(7) 0.7005(7) -0.1415(6) 0.064(2) Uani 1 1 d .
H25A H 0.8386 0.6390 -0.1837 0.077 Uiso 1 1 d R
C26 C 0.8661(8) 0.7127(7) 0.2103(7) 0.074(3) Uani 1 1 d .
H26A H 0.9229 0.6980 0.2324 0.089 Uiso 1 1 d R
C27 C 0.8509(11) 0.8008(8) 0.2613(9) 0.102(4) Uani 1 1 d .
H27A H 0.8955 0.8436 0.3171 0.122 Uiso 1 1 d R
C28 C 0.7698(11) 0.8191(9) 0.2232(10) 0.098(4) Uani 1 1 d U
H28A H 0.7582 0.8779 0.2551 0.117 Uiso 1 1 d R
C29 C 0.7070(9) 0.7571(8) 0.1435(9) 0.081(3) Uani 1 1 d U
C30 C 0.7270(7) 0.6700(7) 0.0996(8) 0.068(3) Uani 1 1 d .
C31 C 0.5839(9) 0.6264(9) -0.0236(8) 0.086(3) Uani 1 1 d U
C32 C 0.5716(10) 0.7189(10) 0.0256(10) 0.097(3) Uani 1 1 d U
H32A H 0.5210 0.7368 -0.0037 0.116 Uiso 1 1 d R
C33 C 0.6252(10) 0.7772(9) 0.1011(10) 0.094(3) Uani 1 1 d U
H33A H 0.6077 0.8329 0.1315 0.112 Uiso 1 1 d R
C34 C 0.5271(9) 0.5583(11) -0.1046(9) 0.098(4) Uani 1 1 d U
H34A H 0.4707 0.5699 -0.1320 0.118 Uiso 1 1 d R
C35 C 0.5468(9) 0.4744(11) -0.1473(8) 0.098(4) Uani 1 1 d U
H35A H 0.5069 0.4289 -0.2043 0.118 Uiso 1 1 d R
C36 C 0.6274(7) 0.4593(10) -0.1035(6) 0.081(3) Uani 1 1 d .
H36A H 0.6425 0.4011 -0.1307 0.097 Uiso 1 1 d R
C37 C 0.6648(7) 0.6057(8) 0.0165(7) 0.062(2) Uani 1 1 d .
C38 C 0.9212(5) 0.8285(5) -0.0089(5) 0.0437(16) Uani 1 1 d .
C39 C 0.6694(9) 0.4922(7) 0.3240(6) 0.076(3) Uani 1 1 d .
H39A H 0.7277 0.4781 0.3029 0.091 Uiso 1 1 d R
C40 C 0.6764(11) 0.5930(8) 0.3449(7) 0.090(3) Uani 1 1 d U
H40A H 0.7367 0.6463 0.3369 0.108 Uiso 1 1 d R
C41 C 0.5963(12) 0.6121(9) 0.3733(7) 0.096(3) Uani 1 1 d U
H41A H 0.5995 0.6802 0.3898 0.115 Uiso 1 1 d R
C42 C 0.5009(11) 0.5334(10) 0.3812(5) 0.093(4) Uani 1 1 d .
C43 C 0.5051(8) 0.4342(8) 0.3641(5) 0.066(3) Uani 1 1 d .
C44 C 0.4194(7) 0.3508(8) 0.3794(5) 0.068(3) Uani 1 1 d .
C45 C 0.3297(9) 0.3686(10) 0.4063(6) 0.089(4) Uani 1 1 d .
C46 C 0.3294(11) 0.4670(12) 0.4199(8) 0.102(4) Uani 1 1 d U
H46A H 0.2686 0.4786 0.4374 0.122 Uiso 1 1 d R
C47 C 0.4027(12) 0.5405(11) 0.4085(8) 0.105(4) Uani 1 1 d U
H47A H 0.4002 0.6064 0.4191 0.126 Uiso 1 1 d R
C48 C 0.2522(10) 0.2845(12) 0.4215(8) 0.104(4) Uani 1 1 d U
H48A H 0.1893 0.2900 0.4405 0.125 Uiso 1 1 d R
C49 C 0.2605(9) 0.1959(11) 0.4111(8) 0.104(4) Uani 1 1 d U
H49A H 0.2058 0.1386 0.4205 0.124 Uiso 1 1 d R
C50 C 0.3536(8) 0.1870(10) 0.3843(7) 0.098(4) Uani 1 1 d .
H50A H 0.3612 0.1235 0.3777 0.117 Uiso 1 1 d R
O6 O 0.8654(4) 0.3162(4) 0.1479(3) 0.0459(12) Uani 1 1 d .
O5W O 0.5950(16) 0.8564(16) 0.4062(14) 0.299(10) Uani 1 1 d U
H5WA H 0.5776 0.8319 0.4517 0.448 Uiso 1 1 d R
H5WB H 0.6415 0.9152 0.4255 0.448 Uiso 1 1 d R
O6W O 1.236(3) 0.957(3) 0.468(2) 0.52(2) Uani 1 1 d U
H6WA H 1.2055 0.9725 0.5138 0.781 Uiso 1 1 d R
H6WB H 1.2831 0.9388 0.4860 0.781 Uiso 1 1 d R

loop_
_atom_site_aniso_label
_atom_site_aniso_U_11
_atom_site_aniso_U_22
_atom_site_aniso_U_33
_atom_site_aniso_U_23
_atom_site_aniso_U_13
_atom_site_aniso_U_12
Cd1 0.0333(3) 0.0403(3) 0.0398(3) 0.0070(2) 0.0026(2) 0.0183(2)
Cd2 0.0402(3) 0.0411(3) 0.0319(3) 0.0005(2) 0.0019(2) 0.0141(2)
Cd3 0.0353(3) 0.0397(3) 0.0401(3) 0.0061(2) 0.0026(2) 0.0175(2)
P1 0.0313(8) 0.0378(9) 0.0281(8) 0.0029(7) -0.0019(6) 0.0132(7)
P2 0.0367(9) 0.0383(9) 0.0288(8) 0.0030(7) 0.0057(7) 0.0118(8)
O1 0.042(3) 0.040(3) 0.045(3) 0.002(2) -0.003(2) 0.018(2)
O2 0.047(3) 0.045(3) 0.031(2) 0.009(2) -0.002(2) 0.012(2)
O3 0.035(3) 0.061(3) 0.046(3) -0.005(2) -0.005(2) 0.019(2)
O4 0.050(3) 0.037(3) 0.049(3) 0.007(2) 0.010(2) 0.016(2)
O5 0.051(3) 0.054(3) 0.032(2) 0.005(2) 0.011(2) 0.013(3)
O7 0.057(3) 0.039(3) 0.050(3) 0.000(2) -0.003(2) 0.019(2)
O8 0.065(3) 0.043(3) 0.036(3) -0.002(2) -0.005(2) 0.016(3)
O9 0.103(5) 0.141(7) 0.031(3) 0.018(4) -0.004(3) 0.065(5)
O10 0.113(7) 0.140(8) 0.067(5) 0.002(5) -0.047(5) 0.003(6)
O1W 0.181(10) 0.151(9) 0.158(9) 0.024(7) -0.030(8) 0.104(8)
O2W 0.169(8) 0.204(9) 0.172(8) 0.078(7) 0.003(7) 0.048(7)
O3W 0.155(13) 0.41(3) 0.36(3) 0.13(2) 0.101(15) 0.158(17)
O4W 0.288(13) 0.275(12) 0.280(12) 0.059(9) 0.041(9) 0.111(9)
N1 0.047(4) 0.096(6) 0.068(4) 0.047(4) 0.019(3) 0.038(4)
N2 0.056(4) 0.048(4) 0.082(5) 0.016(4) 0.025(4) 0.028(3)
N3 0.051(4) 0.068(5) 0.041(3) -0.005(3) 0.005(3) 0.014(4)
N4 0.083(5) 0.060(4) 0.041(3) 0.003(3) 0.014(3) 0.035(4)
N5 0.043(3) 0.047(3) 0.054(4) 0.008(3) 0.007(3) 0.023(3)
N6 0.043(3) 0.055(4) 0.049(3) 0.014(3) 0.002(3) 0.024(3)
C1 0.036(4) 0.038(3) 0.032(3) 0.005(3) -0.001(3) 0.015(3)
C2 0.031(3) 0.038(3) 0.030(3) 0.001(3) 0.002(3) 0.013(3)
C3 0.054(5) 0.054(5) 0.034(4) 0.010(3) -0.010(3) 0.008(4)
C4 0.040(4) 0.033(3) 0.039(3) 0.008(3) -0.001(3) 0.009(3)
C5 0.043(4) 0.046(4) 0.036(3) 0.009(3) 0.003(3) 0.023(3)
C6 0.040(4) 0.043(4) 0.034(3) 0.008(3) -0.004(3) 0.012(3)
C7 0.047(4) 0.037(4) 0.042(4) 0.007(3) 0.006(3) 0.020(3)
C8 0.033(3) 0.045(4) 0.033(3) 0.003(3) 0.003(3) 0.015(3)
C9 0.039(4) 0.039(4) 0.039(4) 0.000(3) 0.006(3) 0.015(3)
C10 0.055(5) 0.080(6) 0.039(4) 0.015(4) 0.002(4) 0.008(5)
C11 0.048(5) 0.055(5) 0.042(4) 0.007(3) -0.011(3) 0.001(4)
C12 0.050(5) 0.061(5) 0.033(4) -0.003(3) -0.010(3) 0.023(4)
C13 0.089(7) 0.108(8) 0.036(5) -0.003(5) -0.007(5) 0.062(7)
C14 0.083(7) 0.092(7) 0.034(4) 0.024(4) 0.009(4) 0.019(6)
C15 0.053(5) 0.058(5) 0.070(5) -0.007(4) -0.012(4) 0.023(4)
C16 0.082(7) 0.076(7) 0.078(7) -0.020(5) -0.022(6) 0.028(6)
C17 0.094(8) 0.051(5) 0.089(7) -0.018(5) 0.008(6) 0.023(5)
C18 0.058(5) 0.038(4) 0.078(6) 0.008(4) 0.023(4) 0.017(4)
C19 0.049(4) 0.038(4) 0.056(4) 0.014(3) 0.015(3) 0.018(3)
C20 0.080(7) 0.045(5) 0.096(7) 0.010(5) 0.022(6) 0.034(5)
C21 0.076(7) 0.056(5) 0.122(9) 0.037(6) 0.041(6) 0.048(5)
C22 0.050(5) 0.056(5) 0.071(5) 0.031(4) 0.014(4) 0.030(4)
C23 0.069(6) 0.089(7) 0.085(7) 0.042(6) 0.023(5) 0.051(6)
C24 0.055(5) 0.130(9) 0.071(6) 0.053(7) -0.006(5) 0.031(6)
C25 0.059(5) 0.080(6) 0.057(5) 0.015(4) -0.002(4) 0.034(5)
C26 0.071(6) 0.053(5) 0.095(7) 0.008(5) 0.031(6) 0.023(5)
C27 0.107(9) 0.049(6) 0.128(10) 0.004(6) 0.056(8) 0.011(6)
C28 0.109(7) 0.069(6) 0.132(8) 0.028(5) 0.063(6) 0.048(6)
C29 0.087(6) 0.075(6) 0.116(7) 0.051(5) 0.056(5) 0.051(5)
C30 0.067(6) 0.065(6) 0.116(8) 0.062(6) 0.063(6) 0.045(5)
C31 0.078(6) 0.110(7) 0.105(7) 0.064(6) 0.037(5) 0.053(5)
C32 0.094(7) 0.110(7) 0.140(8) 0.073(6) 0.044(6) 0.073(6)
C33 0.099(7) 0.088(6) 0.138(8) 0.053(6) 0.046(6) 0.069(6)
C34 0.075(6) 0.139(8) 0.101(7) 0.074(6) 0.009(5) 0.038(6)
C35 0.075(6) 0.137(8) 0.081(6) 0.044(6) -0.001(5) 0.029(6)
C36 0.044(5) 0.150(10) 0.058(5) 0.046(6) 0.004(4) 0.035(6)
C37 0.063(5) 0.090(7) 0.076(6) 0.058(5) 0.035(5) 0.053(5)
C38 0.039(4) 0.042(4) 0.057(4) 0.019(3) 0.015(3) 0.019(3)
C39 0.113(8) 0.047(5) 0.064(6) 0.013(4) 0.033(6) 0.025(6)
C40 0.127(8) 0.065(5) 0.077(6) 0.016(5) 0.028(6) 0.033(6)
C41 0.141(8) 0.078(6) 0.074(6) 0.018(5) 0.006(6) 0.048(6)
C42 0.152(11) 0.131(10) 0.031(4) 0.004(5) 0.007(5) 0.106(10)
C43 0.099(7) 0.086(7) 0.032(4) 0.002(4) 0.005(4) 0.065(6)
C44 0.067(6) 0.098(7) 0.038(4) -0.010(4) 0.000(4) 0.045(6)
C45 0.074(7) 0.132(10) 0.048(5) -0.009(6) 0.001(5) 0.047(7)
C46 0.105(7) 0.130(8) 0.086(6) 0.000(6) 0.011(6) 0.079(7)
C47 0.128(8) 0.113(7) 0.093(7) -0.001(6) 0.010(6) 0.087(7)
C48 0.082(7) 0.139(8) 0.085(6) 0.001(6) 0.015(5) 0.049(7)
C49 0.069(6) 0.121(8) 0.090(7) 0.005(6) 0.018(5) 0.012(6)
C50 0.063(7) 0.120(10) 0.068(7) -0.017(6) 0.010(5) 0.010(7)
O6 0.040(3) 0.056(3) 0.036(2) 0.008(2) 0.003(2) 0.013(2)
O5W 0.296(13) 0.304(13) 0.303(13) 0.109(9) 0.036(9) 0.103(9)
O6W 0.53(2) 0.51(2) 0.52(2) 0.138(12) 0.069(11) 0.195(13)

loop_
_atom_type_symbol
_atom_type_description
_atom_type_scat_dispersion_real
_atom_type_scat_dispersion_imag
_atom_type_scat_source
C C 0.0033 0.0016 'International Tables Vol C Tables 4.2.6.8 and 6.1.1.4'
H H 0.0000 0.0000 'International Tables Vol C Tables 4.2.6.8 and 6.1.1.4'
N N 0.0061 0.0033 'International Tables Vol C Tables 4.2.6.8 and 6.1.1.4'
O O 0.0106 0.0060 'International Tables Vol C Tables 4.2.6.8 and 6.1.1.4'
P P 0.1023 0.0942 'International Tables Vol C Tables 4.2.6.8 and 6.1.1.4'
Cd Cd -0.8075 1.2024 'International Tables Vol C Tables 4.2.6.8 and 6.1.1.4'

loop_
_geom_angle_atom_site_label_1
_geom_angle_atom_site_label_2
_geom_angle_atom_site_label_3
_geom_angle
_geom_angle_site_symmetry_1
_geom_angle_site_symmetry_3
O4 Cd1 O3 109.76(19) . 2_765
O4 Cd1 N2 105.2(2) . .
O3 Cd1 N2 83.8(2) 2_765 .
O4 Cd1 N1 97.8(2) . .
O3 Cd1 N1 146.4(2) 2_765 .
N2 Cd1 N1 70.4(3) . .
O4 Cd1 O2 89.16(16) . .
O3 Cd1 O2 93.44(16) 2_765 .
N2 Cd1 O2 165.5(2) . .
N1 Cd1 O2 106.2(2) . .
O4 Cd1 O1 147.00(16) . .
O3 Cd1 O1 83.80(17) 2_765 .
N2 Cd1 O1 106.2(2) . .
N1 Cd1 O1 83.20(19) . .
O2 Cd1 O1 59.37(15) . .
O5 Cd2 O9 85.4(2) . 1_556
O5 Cd2 O8 96.92(19) . 2_655
O9 Cd2 O8 113.1(2) 1_556 2_655
O5 Cd2 N4 92.2(2) . .
O9 Cd2 N4 91.9(3) 1_556 .
O8 Cd2 N4 154.0(2) 2_655 .
O5 Cd2 N3 159.7(2) . .
O9 Cd2 N3 104.7(2) 1_556 .
O8 Cd2 N3 95.2(2) 2_655 .
N4 Cd2 N3 70.3(3) . .
O5 Cd2 O7 90.41(17) . 2_655
O9 Cd2 O7 166.6(2) 1_556 2_655
O8 Cd2 O7 54.78(17) 2_655 2_655
N4 Cd2 O7 101.0(2) . 2_655
N3 Cd2 O7 83.35(19) . 2_655
O5 Cd2 C9 92.59(19) . 2_655
O9 Cd2 C9 140.3(3) 1_556 2_655
O8 Cd2 C9 27.84(19) 2_655 2_655
N4 Cd2 C9 127.8(2) . 2_655
N3 Cd2 C9 90.5(2) . 2_655
O7 Cd2 C9 27.01(18) 2_655 2_655
O6 Cd3 O1 104.97(18) 2_765 .
O6 Cd3 O2 95.67(18) 2_765 2_765
O1 Cd3 O2 98.94(17) . 2_765
O6 Cd3 N5 121.3(2) 2_765 .
O1 Cd3 N5 131.4(2) . .
O2 Cd3 N5 91.13(19) 2_765 .
O6 Cd3 N6 107.0(2) 2_765 .
O1 Cd3 N6 81.75(19) . .
O2 Cd3 N6 156.45(19) 2_765 .
N5 Cd3 N6 71.8(2) . .
O3 P1 O1 114.8(3) . .
O3 P1 O2 112.9(3) . .
O1 P1 O2 106.9(3) . .
O3 P1 C1 106.6(3) . .
O1 P1 C1 107.5(3) . .
O2 P1 C1 107.8(3) . .
O5 P2 O4 113.7(3) . .
O5 P2 O6 108.1(3) . .
O4 P2 O6 113.1(3) . .
O5 P2 C2 108.6(3) . .
O4 P2 C2 107.2(3) . .
O6 P2 C2 105.8(3) . .
P1 O1 Cd3 126.6(3) . .
P1 O1 Cd1 95.5(2) . .
Cd3 O1 Cd1 107.80(17) . .
P1 O2 Cd3 117.0(3) . 2_765
P1 O2 Cd1 98.1(2) . .
Cd3 O2 Cd1 104.09(16) 2_765 .
P1 O3 Cd1 140.6(3) . 2_765
P2 O4 Cd1 128.4(3) . .
P2 O5 Cd2 142.9(3) . .
C9 O7 Cd2 86.8(4) . 2_655
C9 O8 Cd2 95.6(4) . 2_655
C13 O9 Cd2 114.4(7) . 1_554
H1WA O1W H1WB 109.5 . .
H2WA O2W H2WB 109.5 . .
H3WA O3W H3WB 109.5 . .
H4WA O4W H4WB 109.5 . .
C36 N1 C37 120.7(8) . .
C36 N1 Cd1 124.2(7) . .
C37 N1 Cd1 115.1(6) . .
C26 N2 C30 119.2(8) . .
C26 N2 Cd1 124.7(6) . .
C30 N2 Cd1 116.1(6) . .
C50 N3 C44 118.1(9) . .
C50 N3 Cd2 125.0(7) . .
C44 N3 Cd2 116.7(6) . .
C39 N4 C43 119.3(8) . .
C39 N4 Cd2 124.2(6) . .
C43 N4 Cd2 116.5(7) . .
C15 N5 C19 118.0(6) . .
C15 N5 Cd3 125.7(5) . .
C19 N5 Cd3 116.4(5) . .
C25 N6 C38 119.2(7) . .
C25 N6 Cd3 125.6(5) . .
C38 N6 Cd3 115.2(4) . .
C3 C1 C10 118.7(6) . .
C3 C1 P1 122.6(5) . .
C10 C1 P1 118.7(5) . .
C5 C2 C4 118.7(6) . .
C5 C2 P2 119.5(5) . .
C4 C2 P2 121.8(5) . .
C1 C3 C11 121.7(7) . .
C1 C3 H3B 118.9 . .
C11 C3 H3B 119.3 . .
C6 C4 C2 120.4(6) . .
C6 C4 H4A 120.0 . .
C2 C4 H4A 119.6 . .
C2 C5 C7 120.3(6) . .
C2 C5 H5A 119.7 . .
C7 C5 H5A 120.0 . .
C4 C6 C8 121.1(6) . .
C4 C6 H6B 119.5 . .
C8 C6 H6B 119.4 . .
C8 C7 C5 120.9(6) . .
C8 C7 H7A 119.3 . .
C5 C7 H7A 119.8 . .
C7 C8 C6 118.6(6) . .
C7 C8 C9 119.8(6) . .
C6 C8 C9 121.6(6) . .
O7 C9 O8 122.5(6) . .
O7 C9 C8 119.6(6) . .
O8 C9 C8 117.9(6) . .
O7 C9 Cd2 66.2(3) . 2_655
O8 C9 Cd2 56.6(3) . 2_655
C8 C9 Cd2 171.3(5) . 2_655
C1 C10 C14 119.3(8) . .
C1 C10 H10A 120.1 . .
C14 C10 H10A 120.7 . .
C12 C11 C3 120.0(7) . .
C12 C11 H11A 119.8 . .
C3 C11 H11A 120.1 . .
C11 C12 C14 119.0(7) . .
C11 C12 C13 122.2(8) . .
C14 C12 C13 118.7(8) . .
O9 C13 O10 122.8(9) . .
O9 C13 C12 118.9(10) . .
O10 C13 C12 118.2(10) . .
C12 C14 C10 121.2(8) . .
C12 C14 H14A 118.8 . .
C10 C14 H14A 119.9 . .
N5 C15 C16 123.2(9) . .
N5 C15 H15A 118.2 . .
C16 C15 H15A 118.6 . .
C17 C16 C15 119.5(9) . .
C17 C16 H16A 119.6 . .
C15 C16 H16A 120.9 . .
C16 C17 C18 120.8(8) . .
C16 C17 H17A 120.5 . .
C18 C17 H17A 118.8 . .
C17 C18 C20 123.9(8) . .
C17 C18 C19 116.4(8) . .
C20 C18 C19 119.6(8) . .
N5 C19 C18 122.1(7) . .
N5 C19 C38 118.5(6) . .
C18 C19 C38 119.4(7) . .
C21 C20 C18 121.4(8) . .
C21 C20 H20A 119.6 . .
C18 C20 H20A 119.0 . .
C20 C21 C22 121.7(8) . .
C20 C21 H21A 119.3 . .
C22 C21 H21A 119.1 . .
C23 C22 C38 117.6(8) . .
C23 C22 C21 124.2(8) . .
C38 C22 C21 118.2(8) . .
C22 C23 C24 121.7(8) . .
C22 C23 H23A 119.9 . .
C24 C23 H23A 118.4 . .
C23 C24 C25 117.5(8) . .
C23 C24 H24A 122.1 . .
C25 C24 H24A 120.4 . .
N6 C25 C24 121.8(9) . .
N6 C25 H25A 118.6 . .
C24 C25 H25A 119.5 . .
N2 C26 C27 123.7(11) . .
N2 C26 H26A 117.6 . .
C27 C26 H26A 118.7 . .
C28 C27 C26 115.3(12) . .
C28 C27 H27A 123.5 . .
C26 C27 H27A 121.2 . .
C29 C28 C27 122.7(10) . .
C29 C28 H28A 119.9 . .
C27 C28 H28A 117.4 . .
C28 C29 C30 117.5(10) . .
C28 C29 C33 123.4(11) . .
C30 C29 C33 119.1(12) . .
N2 C30 C37 119.6(8) . .
N2 C30 C29 121.5(11) . .
C37 C30 C29 118.9(9) . .
C34 C31 C37 116.6(11) . .
C34 C31 C32 127.7(11) . .
C37 C31 C32 115.7(12) . .
C33 C32 C31 124.5(11) . .
C33 C32 H32A 119.1 . .
C31 C32 H32A 116.4 . .
C32 C33 C29 120.7(11) . .
C32 C33 H33A 118.9 . .
C29 C33 H33A 120.3 . .
C31 C34 C35 123.4(11) . .
C31 C34 H34A 117.9 . .
C35 C34 H34A 118.7 . .
C34 C35 C36 116.5(12) . .
C34 C35 H35A 121.6 . .
C36 C35 H35A 121.9 . .
N1 C36 C35 122.6(12) . .
N1 C36 H36A 118.5 . .
C35 C36 H36A 118.9 . .
N1 C37 C30 118.7(7) . .
N1 C37 C31 120.2(10) . .
C30 C37 C31 121.1(9) . .
N6 C38 C22 122.1(7) . .
N6 C38 C19 118.3(6) . .
C22 C38 C19 119.6(7) . .
N4 C39 C40 123.9(11) . .
N4 C39 H39A 118.0 . .
C40 C39 H39A 118.1 . .
C41 C40 C39 118.0(12) . .
C41 C40 H40A 120.3 . .
C39 C40 H40A 121.6 . .
C40 C41 C42 122.5(11) . .
C40 C41 H41A 120.0 . .
C42 C41 H41A 117.5 . .
C43 C42 C41 114.4(10) . .
C43 C42 C47 115.7(13) . .
C41 C42 C47 129.8(12) . .
N4 C43 C42 121.6(11) . .
N4 C43 C44 118.3(8) . .
C42 C43 C44 120.2(9) . .
N3 C44 C45 124.0(11) . .
N3 C44 C43 117.9(8) . .
C45 C44 C43 118.0(10) . .
C48 C45 C44 113.8(12) . .
C48 C45 C46 127.0(12) . .
C44 C45 C46 119.0(12) . .
C47 C46 C45 124.3(12) . .
C47 C46 H46A 117.0 . .
C45 C46 H46A 118.7 . .
C46 C47 C42 122.7(13) . .
C46 C47 H47A 122.1 . .
C42 C47 H47A 115.1 . .
C49 C48 C45 123.3(12) . .
C49 C48 H48A 117.3 . .
C45 C48 H48A 119.4 . .
C48 C49 C50 118.0(13) . .
C48 C49 H49A 122.1 . .
C50 C49 H49A 120.0 . .
N3 C50 C49 122.7(13) . .
N3 C50 H50A 118.4 . .
C49 C50 H50A 118.8 . .
P2 O6 Cd3 128.1(3) . 2_765
H5WA O5W H5WB 109.5 . .
H6WA O6W H6WB 109.5 . .

loop_
_geom_bond_atom_site_label_1
_geom_bond_atom_site_label_2
_geom_bond_distance
_geom_bond_site_symmetry_2
Cd1 O4 2.170(5) .
Cd1 O3 2.212(4) 2_765
Cd1 N2 2.361(6) .
Cd1 N1 2.384(6) .
Cd1 O2 2.458(5) .
Cd1 O1 2.524(5) .
Cd2 O5 2.210(5) .
Cd2 O9 2.250(6) 1_556
Cd2 O8 2.295(5) 2_655
Cd2 N4 2.361(7) .
Cd2 N3 2.366(7) .
Cd2 O7 2.509(5) 2_655
Cd2 C9 2.737(6) 2_655
Cd3 O6 2.155(5) 2_765
Cd3 O1 2.219(5) .
Cd3 O2 2.271(4) 2_765
Cd3 N5 2.308(6) .
Cd3 N6 2.349(6) .
P1 O3 1.502(5) .
P1 O1 1.534(5) .
P1 O2 1.538(5) .
P1 C1 1.818(6) .
P2 O5 1.520(5) .
P2 O4 1.526(5) .
P2 O6 1.528(5) .
P2 C2 1.821(6) .
O2 Cd3 2.271(4) 2_765
O3 Cd1 2.212(4) 2_765
O7 C9 1.245(8) .
O7 Cd2 2.509(5) 2_655
O8 C9 1.285(8) .
O8 Cd2 2.295(5) 2_655
O9 C13 1.216(13) .
O9 Cd2 2.250(6) 1_554
O10 C13 1.248(13) .
O1W H1WA 0.8501 .
O1W H1WB 0.8501 .
O2W H2WA 0.8499 .
O2W H2WB 0.8501 .
O3W H3WA 0.8500 .
O3W H3WB 0.8500 .
O4W H4WA 0.8499 .
O4W H4WB 0.8501 .
N1 C36 1.327(12) .
N1 C37 1.372(11) .
N2 C26 1.322(11) .
N2 C30 1.351(11) .
N3 C50 1.307(13) .
N3 C44 1.345(12) .
N4 C39 1.320(12) .
N4 C43 1.354(11) .
N5 C15 1.340(10) .
N5 C19 1.372(9) .
N6 C25 1.310(9) .
N6 C38 1.370(9) .
C1 C3 1.362(10) .
C1 C10 1.366(10) .
C2 C5 1.399(9) .
C2 C4 1.405(9) .
C3 C11 1.394(9) .
C3 H3B 0.9601 .
C4 C6 1.385(9) .
C4 H4A 0.9597 .
C5 C7 1.400(9) .
C5 H5A 0.9599 .
C6 C8 1.399(10) .
C6 H6B 0.9601 .
C7 C8 1.391(9) .
C7 H7A 0.9599 .
C8 C9 1.505(9) .
C9 Cd2 2.737(6) 2_655
C10 C14 1.419(11) .
C10 H10A 0.9599 .
C11 C12 1.359(11) .
C11 H11A 0.9600 .
C12 C14 1.356(12) .
C12 C13 1.525(10) .
C14 H14A 0.9598 .
C15 C16 1.369(12) .
C15 H15A 0.9600 .
C16 C17 1.361(14) .
C16 H16A 0.9601 .
C17 C18 1.405(13) .
C17 H17A 0.9598 .
C18 C20 1.402(12) .
C18 C19 1.418(10) .
C19 C38 1.428(10) .
C20 C21 1.338(14) .
C20 H20A 0.9602 .
C21 C22 1.438(12) .
C21 H21A 0.9600 .
C22 C23 1.351(12) .
C22 C38 1.417(10) .
C23 C24 1.385(14) .
C23 H23A 0.9599 .
C24 C25 1.439(12) .
C24 H24A 0.9599 .
C25 H25A 0.9599 .
C26 C27 1.438(13) .
C26 H26A 0.9600 .
C27 C28 1.385(18) .
C27 H27A 0.9600 .
C28 C29 1.369(16) .
C28 H28A 0.9601 .
C29 C30 1.428(13) .
C29 C33 1.438(15) .
C30 C37 1.409(13) .
C31 C34 1.380(16) .
C31 C37 1.417(13) .
C31 C32 1.466(16) .
C32 C33 1.267(16) .
C32 H32A 0.9601 .
C33 H33A 0.9599 .
C34 C35 1.382(17) .
C34 H34A 0.9602 .
C35 C36 1.389(14) .
C35 H35A 0.9600 .
C36 H36A 0.9600 .
C39 C40 1.411(13) .
C39 H39A 0.9599 .
C40 C41 1.314(16) .
C40 H40A 0.9600 .
C41 C42 1.453(17) .
C41 H41A 0.9600 .
C42 C43 1.447(14) .
C42 C47 1.481(17) .
C43 C44 1.450(14) .
C44 C45 1.426(13) .
C45 C48 1.398(17) .
C45 C46 1.418(17) .
C46 C47 1.249(18) .
C46 H46A 0.9600 .
C47 H47A 0.9600 .
C48 C49 1.324(18) .
C48 H48A 0.9601 .
C49 C50 1.421(15) .
C49 H49A 0.9600 .
C50 H50A 0.9602 .
O6 Cd3 2.155(5) 2_765
O5W H5WA 0.8501 .
O5W H5WB 0.8500 .
O6W H6WA 0.8500 .
O6W H6WB 0.8501 .
